data_4336871
loop_
_publ_author_name
'Champika V. Hettiarachchi'
'Manal A. Rawashdeh-Omary'
'Daniel Korir'
'Jehan Kohistani'
'Muhammed Yousufuddin'
'H. V. Rasika Dias'

_publ_contact_author_address
;Department of Chemistry and Biochemistry
The University of Texas at Arlington
700 Planetarium Place, Room 130 CPB
Arlington, Texas 76019-0065, USA
;
_publ_contact_author_email dias@uta.edu
_publ_contact_author_fax 817-272-3808
_publ_contact_author_name 'Rasika Dias'
_publ_contact_author_phone 817-272-3813
_publ_section_title
;
 Trinuclear Copper(I) and Silver(I) Adducts of
 4-Chloro-3,5-bis(trifluoromethyl)pyrazolate and
 4-Bromo-3,5-bis(trifluoromethyl)pyrazolate
;
_journal_name_full 'Inorganic Chemistry'
_journal_page_first 13576
_journal_page_last 13583
_journal_paper_doi 10.1021/ic402080y
_journal_volume 52
_journal_year 2013
_chemical_formula_moiety 'C15 Br3 Cu3 F18 N6'
_chemical_formula_sum 'C15 Br3 Cu3 F18 N6'
_chemical_formula_weight 1036.56
_chemical_name_common {[4-Br-3,5-(CF3)2Pz]Cu}3
_chemical_name_systematic
;
 ?
;
_space_group_crystal_system monoclinic
_space_group_IT_number 14
_space_group_name_Hall '-P 2yn'
_space_group_name_H-M_alt 'P 1 21/n 1'
_symmetry_space_group_name_Hall '-P 2yn'
_symmetry_space_group_name_H-M 'P 1 21/n 1'
_atom_sites_solution_primary direct
_audit_creation_date 2013-05-05
_audit_creation_method
;
  Olex2 1.2
  (compiled Apr 23 2013 17:59:47, GUI svn.r4466)
;
_cell_angle_alpha 90
_cell_angle_beta 102.557(4)
_cell_angle_gamma 90
_cell_formula_units_Z 8
_cell_length_a 14.054(4)
_cell_length_b 23.633(7)
_cell_length_c 16.525(5)
_cell_measurement_reflns_used 9410
_cell_measurement_temperature 296(2)
_cell_measurement_theta_max 26.654
_cell_measurement_theta_min 2.314
_cell_volume 5357(3)
_computing_molecular_graphics
;
O. V. Dolomanov, L. J. Bourhis, R. J. Gildea, J. A. K. Howard and H. Puschmann,
OLEX2: a complete structure solution, refinement and analysis program.
J. Appl. Cryst. (2009). 42, 339-341.
;
_computing_publication_material
;
O. V. Dolomanov, L. J. Bourhis, R. J. Gildea, J. A. K. Howard and H. Puschmann,
OLEX2: a complete structure solution, refinement and analysis program.
J. Appl. Cryst. (2009). 42, 339-341.
;
_computing_structure_refinement
;
SHELXL, G.M. Sheldrick, Acta Cryst.
(2008). A64, 112-122
;
_computing_structure_solution
;
SHELXS, G.M. Sheldrick, Acta Cryst.
(2008). A64, 112-122
;
_diffrn_ambient_temperature 296.15
_diffrn_measured_fraction_theta_full 1.000
_diffrn_measured_fraction_theta_max 0.971
_diffrn_measurement_device_type 'Bruker SMART APEX CCD'
_diffrn_measurement_method '\f and \w scans'
_diffrn_radiation_monochromator graphite
_diffrn_radiation_type MoK\a
_diffrn_radiation_wavelength 0.71073
_diffrn_reflns_av_R_equivalents 0.0422
_diffrn_reflns_av_unetI/netI 0.0446
_diffrn_reflns_Laue_measured_fraction_full 1.000
_diffrn_reflns_Laue_measured_fraction_max 0.971
_diffrn_reflns_limit_h_max 18
_diffrn_reflns_limit_h_min -18
_diffrn_reflns_limit_k_max 32
_diffrn_reflns_limit_k_min -32
_diffrn_reflns_limit_l_max 22
_diffrn_reflns_limit_l_min -22
_diffrn_reflns_number 55755
_diffrn_reflns_point_group_measured_fraction_full 1.000
_diffrn_reflns_point_group_measured_fraction_max 0.971
_diffrn_reflns_theta_full 25.242
_diffrn_reflns_theta_max 29.567
_diffrn_reflns_theta_min 1.528
_diffrn_standards_number 0
_exptl_absorpt_coefficient_mu 6.983
_exptl_absorpt_correction_T_max 0.7459
_exptl_absorpt_correction_T_min 0.4416
_exptl_absorpt_correction_type multi-scan
_exptl_absorpt_process_details
;
SADABS-2012/1 (Bruker,2012) was used for absorption correction.
wR2(int) was 0.1564 before and 0.0448 after correction.
The Ratio of minimum to maximum transmission is 0.5920.
The \l/2 correction factor is 0.0015.
;
_exptl_crystal_colour 'clear whitish'
_exptl_crystal_colour_lustre clear
_exptl_crystal_colour_modifier whitish
_exptl_crystal_density_diffrn 2.570
_exptl_crystal_description plate
_exptl_crystal_F_000 3888
_exptl_crystal_size_max 0.2
_exptl_crystal_size_mid 0.18
_exptl_crystal_size_min 0.03
_refine_diff_density_max 0.623
_refine_diff_density_min -0.406
_refine_diff_density_rms 0.100
_refine_ls_extinction_method none
_refine_ls_goodness_of_fit_ref 0.989
_refine_ls_hydrogen_treatment undef
_refine_ls_matrix_type full
_refine_ls_number_parameters 1136
_refine_ls_number_reflns 14587
_refine_ls_number_restraints 798
_refine_ls_restrained_S_all 1.034
_refine_ls_R_factor_all 0.1104
_refine_ls_R_factor_gt 0.0425
_refine_ls_shift/su_max 0.001
_refine_ls_shift/su_mean 0.000
_refine_ls_structure_factor_coef Fsqd
_refine_ls_weighting_details 'w=1/[\s^2^(Fo^2^)+(0.0502P)^2^+1.7284P] where P=(Fo^2^+2Fc^2^)/3'
_refine_ls_weighting_scheme calc
_refine_ls_wR_factor_gt 0.0942
_refine_ls_wR_factor_ref 0.1198
_reflns_Friedel_coverage 0.000
_reflns_number_gt 7202
_reflns_number_total 14587
_reflns_threshold_expression 'I > 2\s(I)'
_cod_data_source_file ic402080y_si_002_3.cif
_cod_data_source_block dias878s
_cod_database_code 4336871
_shelx_estimated_absorpt_t_max 0.818
_shelx_estimated_absorpt_t_min 0.336

loop_
_space_group_symop_operation_xyz
'x, y, z'
'-x+1/2, y+1/2, -z+1/2'
'-x, -y, -z'
'x-1/2, -y-1/2, z-1/2'

loop_
_atom_site_label
_atom_site_type_symbol
_atom_site_fract_x
_atom_site_fract_y
_atom_site_fract_z
_atom_site_U_iso_or_equiv
_atom_site_adp_type
_atom_site_occupancy
_atom_site_site_symmetry_order
_atom_site_calc_flag
_atom_site_refinement_flags_adp
_atom_site_refinement_flags_occupancy
_atom_site_disorder_assembly
_atom_site_disorder_group
Br1 Br 1.12245(4) 0.24665(2) 0.28609(4) 0.0991(2) Uani 1 1 d . . . .
Br2 Br 1.11997(4) -0.23200(2) 0.24708(4) 0.09769(19) Uani 1 1 d . . . .
Br3 Br 0.42669(4) 0.00550(2) 0.26476(4) 0.1041(2) Uani 1 1 d . . . .
Cu1 Cu 1.01879(4) 0.00748(2) 0.24147(3) 0.06063(14) Uani 1 1 d . . . .
Cu2 Cu 0.81990(3) 0.07459(2) 0.24919(3) 0.05943(14) Uani 1 1 d . . . .
Cu3 Cu 0.81896(3) -0.06164(2) 0.24036(3) 0.06209(15) Uani 1 1 d . . . .
N1 N 1.0176(2) -0.07192(12) 0.2366(2) 0.0587(8) Uani 1 1 d . . . .
N2 N 0.9352(2) -0.10031(12) 0.2399(2) 0.0591(8) Uani 1 1 d . . . .
N3 N 0.7049(2) -0.02254(12) 0.2461(2) 0.0600(9) Uani 1 1 d . . . .
N4 N 0.7056(2) 0.03475(12) 0.2501(2) 0.0578(8) Uani 1 1 d . . . .
N5 N 0.9353(2) 0.11480(12) 0.2523(2) 0.0563(8) Uani 1 1 d . . . .
N6 N 1.0201(2) 0.08630(12) 0.2527(2) 0.0559(8) Uani 1 1 d . . . .
C1 C 1.0897(3) -0.10947(16) 0.2378(2) 0.0601(10) Uani 1 1 d . . . .
C2 C 1.0533(3) -0.16362(15) 0.2423(2) 0.0603(10) Uani 1 1 d . . . .
C3 C 0.9560(3) -0.15542(15) 0.2431(3) 0.0620(11) Uani 1 1 d . . . .
C4 C 1.1910(4) -0.0916(2) 0.2371(5) 0.0867(17) Uani 1 1 d . . . .
C5 C 0.8804(4) -0.1988(2) 0.2479(6) 0.0878(16) Uani 1 1 d . . . .
C6 C 0.6142(3) -0.04027(16) 0.2490(3) 0.0616(10) Uani 1 1 d . . . .
C7 C 0.5554(3) 0.00578(17) 0.2550(3) 0.0652(11) Uani 1 1 d . . . .
C8 C 0.6164(3) 0.05196(16) 0.2557(3) 0.0623(10) Uani 1 1 d . . . .
C9 C 0.5906(4) -0.1014(2) 0.2441(5) 0.0871(16) Uani 1 1 d . . . .
C10 C 0.5944(4) 0.1138(2) 0.2607(5) 0.0886(17) Uani 1 1 d . . . .
C11 C 0.9563(3) 0.16968(15) 0.2624(3) 0.0585(10) Uani 1 1 d . . . .
C12 C 1.0557(3) 0.17790(15) 0.2705(3) 0.0605(10) Uani 1 1 d . . . .
C13 C 1.0926(3) 0.12440(16) 0.2638(2) 0.0597(10) Uani 1 1 d . . . .
C14 C 0.8782(4) 0.21273(19) 0.2582(5) 0.0805(15) Uani 1 1 d . . . .
C15 C 1.1932(3) 0.1060(2) 0.2591(5) 0.0798(14) Uani 1 1 d . . . .
Br4 Br 0.37746(4) 0.48936(2) 0.53505(4) 0.0995(2) Uani 1 1 d . . . .
Br5 Br 0.36999(4) 0.00951(2) 0.50879(4) 0.09231(18) Uani 1 1 d . . . .
Br6 Br -0.31744(3) 0.24694(2) 0.52621(4) 0.1051(2) Uani 1 1 d . . . .
Cu4 Cu 0.07430(3) 0.18327(2) 0.49836(3) 0.05903(14) Uani 1 1 d . . . .
Cu5 Cu 0.27365(4) 0.25030(2) 0.49762(3) 0.06141(15) Uani 1 1 d . . . .
Cu6 Cu 0.07188(3) 0.31925(2) 0.50012(3) 0.06141(15) Uani 1 1 d . . . .
N7 N 0.2734(2) 0.17131(12) 0.4984(2) 0.0602(8) Uani 1 1 d . . . .
N8 N 0.1891(2) 0.14326(12) 0.4989(2) 0.0590(8) Uani 1 1 d . . . .
N9 N -0.0405(2) 0.22178(12) 0.5030(2) 0.0554(8) Uani 1 1 d . . . .
N10 N -0.0416(2) 0.27934(12) 0.5047(2) 0.0562(8) Uani 1 1 d . . . .
N11 N 0.1890(2) 0.35802(12) 0.5012(2) 0.0600(9) Uani 1 1 d . . . .
N12 N 0.2732(2) 0.32932(12) 0.5029(2) 0.0579(8) Uani 1 1 d . . . .
C16 C 0.3445(3) 0.13233(16) 0.5015(3) 0.0614(10) Uani 1 1 d . . . .
C17 C 0.3062(3) 0.07888(15) 0.5043(3) 0.0620(10) Uani 1 1 d . . . .
C18 C 0.2086(3) 0.08750(15) 0.5032(3) 0.0614(10) Uani 1 1 d . . . .
C19 C 0.4450(4) 0.1509(2) 0.5003(5) 0.0866(16) Uani 1 1 d . . . .
C20 C 0.1304(4) 0.0452(2) 0.5034(6) 0.0849(16) Uani 1 1 d . . . .
C21 C -0.1288(3) 0.20293(16) 0.5088(3) 0.0596(10) Uani 1 1 d . . . .
C22 C -0.1886(3) 0.24809(16) 0.5147(3) 0.0632(11) Uani 1 1 d . . . .
C23 C -0.1318(3) 0.29479(16) 0.5117(3) 0.0617(10) Uani 1 1 d . . . .
C24 C -0.1478(4) 0.1407(2) 0.5067(5) 0.0787(14) Uani 1 1 d . . . .
C25 C -0.1588(4) 0.3556(2) 0.5159(5) 0.0903(17) Uani 1 1 d . . . .
C26 C 0.2103(3) 0.41329(15) 0.5102(3) 0.0625(11) Uani 1 1 d . . . .
C27 C 0.3093(3) 0.42115(15) 0.5185(3) 0.0606(10) Uani 1 1 d . . . .
C28 C 0.3461(3) 0.36766(16) 0.5135(3) 0.0606(10) Uani 1 1 d . . . .
C29 C 0.1318(4) 0.4560(2) 0.5061(6) 0.0856(16) Uani 1 1 d . . . .
C30 C 0.4479(4) 0.3495(2) 0.5149(5) 0.0785(14) Uani 1 1 d . . . .
F1 F 1.2378(12) -0.1287(5) 0.2048(11) 0.125(6) Uani 0.541(4) 1 d U P A 1
F2 F 1.1831(7) -0.0463(4) 0.1784(5) 0.097(3) Uani 0.541(4) 1 d U P A 1
F3 F 1.2337(7) -0.0673(6) 0.3036(6) 0.118(3) Uani 0.541(4) 1 d U P A 1
F4 F 0.8821(11) -0.2192(7) 0.3133(8) 0.161(5) Uani 0.541(4) 1 d U P A 1
F5 F 0.8873(8) -0.2418(3) 0.1929(8) 0.128(3) Uani 0.541(4) 1 d U P A 1
F6 F 0.7912(5) -0.1808(3) 0.2088(10) 0.139(4) Uani 0.541(4) 1 d U P A 1
F7 F 0.6617(6) -0.1298(3) 0.3012(7) 0.104(3) Uani 0.541(4) 1 d U P A 1
F8 F 0.5937(12) -0.1228(5) 0.1757(7) 0.131(5) Uani 0.541(4) 1 d U P A 1
F9 F 0.5139(8) -0.1129(3) 0.2724(12) 0.146(4) Uani 0.541(4) 1 d U P A 1
F10 F 0.6444(10) 0.1432(6) 0.2181(12) 0.145(6) Uani 0.541(4) 1 d U P A 1
F11 F 0.5050(7) 0.1249(4) 0.2246(8) 0.125(4) Uani 0.541(4) 1 d U P A 1
F12 F 0.6163(16) 0.1333(7) 0.3355(12) 0.205(9) Uani 0.541(4) 1 d U P A 1
F13 F 0.8402(9) 0.2298(5) 0.1941(6) 0.131(4) Uani 0.541(4) 1 d U P A 1
F14 F 0.8101(5) 0.1930(3) 0.3009(7) 0.112(3) Uani 0.541(4) 1 d U P A 1
F15 F 0.9122(7) 0.2570(3) 0.3120(9) 0.117(4) Uani 0.541(4) 1 d U P A 1
F16 F 1.2280(13) 0.0722(7) 0.3181(11) 0.137(6) Uani 0.541(4) 1 d U P A 1
F17 F 1.1933(9) 0.0765(4) 0.1886(10) 0.105(3) Uani 0.541(4) 1 d U P A 1
F18 F 1.2542(8) 0.1463(5) 0.2576(10) 0.161(5) Uani 0.541(4) 1 d U P A 1
F19 F 0.4518(12) 0.1704(8) 0.4308(10) 0.154(6) Uani 0.541(4) 1 d U P A 1
F20 F 0.5105(5) 0.1134(3) 0.5295(9) 0.118(3) Uani 0.541(4) 1 d U P A 1
F21 F 0.4733(5) 0.1943(3) 0.5566(7) 0.103(3) Uani 0.541(4) 1 d U P A 1
F22 F 0.1215(9) 0.0271(6) 0.5675(7) 0.143(5) Uani 0.541(4) 1 d U P A 1
F23 F 0.1379(6) 0.0020(3) 0.4473(8) 0.113(3) Uani 0.541(4) 1 d U P A 1
F24 F 0.0413(4) 0.0653(2) 0.4587(6) 0.098(2) Uani 0.541(4) 1 d U P A 1
F25 F -0.1033(17) 0.1129(9) 0.5720(16) 0.120(7) Uani 0.541(4) 1 d U P A 1
F26 F -0.1155(14) 0.1174(8) 0.4418(15) 0.112(5) Uani 0.541(4) 1 d U P A 1
F27 F -0.2424(8) 0.1289(5) 0.4863(7) 0.125(4) Uani 0.541(4) 1 d U P A 1
F28 F -0.1050(9) 0.3884(4) 0.4784(7) 0.128(4) Uani 0.541(4) 1 d U P A 1
F29 F -0.2422(11) 0.3681(7) 0.4839(11) 0.143(5) Uani 0.541(4) 1 d U P A 1
F30 F -0.1497(12) 0.3723(9) 0.5926(13) 0.166(7) Uani 0.541(4) 1 d U P A 1
F31 F 0.0876(10) 0.4704(6) 0.4440(6) 0.155(5) Uani 0.541(4) 1 d U P A 1
F32 F 0.0665(7) 0.4378(3) 0.5563(8) 0.133(3) Uani 0.541(4) 1 d U P A 1
F33 F 0.1667(7) 0.5019(3) 0.5562(8) 0.126(4) Uani 0.541(4) 1 d U P A 1
F34 F 0.5019(7) 0.3453(7) 0.5818(6) 0.135(4) Uani 0.541(4) 1 d U P A 1
F35 F 0.4875(5) 0.3855(3) 0.4651(7) 0.109(3) Uani 0.541(4) 1 d U P A 1
F36 F 0.4519(6) 0.3016(3) 0.4725(9) 0.110(3) Uani 0.541(4) 1 d U P A 1
F1A F 1.2570(6) -0.1100(7) 0.3045(9) 0.143(5) Uani 0.459(4) 1 d U P A 2
F2A F 1.2048(9) -0.0423(7) 0.2333(14) 0.160(6) Uani 0.459(4) 1 d U P A 2
F3A F 1.2233(15) -0.1125(9) 0.1771(12) 0.147(8) Uani 0.459(4) 1 d U P A 2
F4A F 0.8203(8) -0.1782(3) 0.3011(9) 0.117(3) Uani 0.459(4) 1 d U P A 2
F5A F 0.9205(9) -0.2424(4) 0.2958(12) 0.124(5) Uani 0.459(4) 1 d U P A 2
F6A F 0.8291(11) -0.2136(7) 0.1873(8) 0.144(5) Uani 0.459(4) 1 d U P A 2
F7A F 0.5914(18) -0.1250(6) 0.3093(8) 0.172(6) Uani 0.459(4) 1 d U P A 2
F8A F 0.6459(10) -0.1317(5) 0.2070(13) 0.134(5) Uani 0.459(4) 1 d U P A 2
F9A F 0.5024(8) -0.1120(3) 0.1941(9) 0.121(3) Uani 0.459(4) 1 d U P A 2
F10A F 0.5984(13) 0.1393(7) 0.1903(9) 0.125(6) Uani 0.459(4) 1 d U P A 2
F11A F 0.5138(11) 0.1239(5) 0.2822(11) 0.133(5) Uani 0.459(4) 1 d U P A 2
F12A F 0.6602(10) 0.1374(5) 0.3156(10) 0.109(4) Uani 0.459(4) 1 d U P A 2
F13A F 0.8897(8) 0.2536(4) 0.1976(9) 0.106(4) Uani 0.459(4) 1 d U P A 2
F14A F 0.7902(5) 0.1923(3) 0.2131(9) 0.106(3) Uani 0.459(4) 1 d U P A 2
F15A F 0.8683(10) 0.2348(6) 0.3175(7) 0.124(4) Uani 0.459(4) 1 d U P A 2
F16A F 1.2577(6) 0.1392(5) 0.3120(6) 0.098(3) Uani 0.459(4) 1 d U P A 2
F17A F 1.2160(12) 0.0553(5) 0.2969(13) 0.103(5) Uani 0.459(4) 1 d U P A 2
F18A F 1.2097(10) 0.1066(8) 0.1918(10) 0.135(5) Uani 0.459(4) 1 d U P A 2
F19A F 0.4495(11) 0.1955(5) 0.4560(13) 0.128(6) Uani 0.459(4) 1 d U P A 2
F20A F 0.4861(9) 0.1128(5) 0.4568(11) 0.149(4) Uani 0.459(4) 1 d U P A 2
F21A F 0.4992(10) 0.1561(11) 0.5668(10) 0.192(6) Uani 0.459(4) 1 d U P A 2
F22A F 0.0701(8) 0.0652(4) 0.5549(10) 0.129(4) Uani 0.459(4) 1 d U P A 2
F23A F 0.1683(8) 0.0014(4) 0.5569(12) 0.124(5) Uani 0.459(4) 1 d U P A 2
F24A F 0.0868(11) 0.0287(7) 0.4434(8) 0.157(5) Uani 0.459(4) 1 d U P A 2
F25A F -0.0760(17) 0.1169(8) 0.5617(18) 0.094(5) Uani 0.459(4) 1 d U P A 2
F26A F -0.1494(17) 0.1158(10) 0.4409(15) 0.104(6) Uani 0.459(4) 1 d U P A 2
F27A F -0.2236(9) 0.1289(5) 0.5408(8) 0.117(4) Uani 0.459(4) 1 d U P A 2
F28A F -0.1965(12) 0.3668(9) 0.5775(13) 0.129(5) Uani 0.459(4) 1 d U P A 2
F29A F -0.2273(17) 0.3698(10) 0.4468(10) 0.131(6) Uani 0.459(4) 1 d U P A 2
F30A F -0.0786(9) 0.3880(5) 0.5326(9) 0.109(4) Uani 0.459(4) 1 d U P A 2
F31A F 0.0483(6) 0.4386(3) 0.4509(9) 0.110(4) Uani 0.459(4) 1 d U P A 2
F32A F 0.1181(10) 0.4746(7) 0.5638(7) 0.130(4) Uani 0.459(4) 1 d U P A 2
F33A F 0.1535(6) 0.5004(3) 0.4543(8) 0.109(3) Uani 0.459(4) 1 d U P A 2
F34A F 0.5123(6) 0.3851(4) 0.5612(10) 0.121(4) Uani 0.459(4) 1 d U P A 2
F35A F 0.4717(6) 0.3019(4) 0.5635(10) 0.114(3) Uani 0.459(4) 1 d U P A 2
F36A F 0.4650(9) 0.3390(9) 0.4500(7) 0.141(5) Uani 0.459(4) 1 d U P A 2

loop_
_atom_site_aniso_label
_atom_site_aniso_U_11
_atom_site_aniso_U_22
_atom_site_aniso_U_33
_atom_site_aniso_U_23
_atom_site_aniso_U_13
_atom_site_aniso_U_12
Br1 0.0869(4) 0.0538(3) 0.1557(6) -0.0035(3) 0.0247(4) -0.0280(2)
Br2 0.0924(4) 0.0576(3) 0.1417(5) -0.0011(3) 0.0226(3) 0.0322(3)
Br3 0.0538(3) 0.1086(4) 0.1608(6) -0.0089(4) 0.0469(3) -0.0059(3)
Cu1 0.0556(3) 0.0393(2) 0.0903(4) -0.0026(2) 0.0231(3) 0.0002(2)
Cu2 0.0472(3) 0.0417(2) 0.0925(4) -0.0017(2) 0.0221(2) -0.00360(19)
Cu3 0.0492(3) 0.0418(2) 0.0967(4) -0.0002(2) 0.0191(3) 0.0044(2)
N1 0.0504(18) 0.0414(16) 0.085(2) -0.0008(16) 0.0169(17) 0.0055(14)
N2 0.0477(18) 0.0394(17) 0.091(3) -0.0014(16) 0.0172(17) 0.0008(13)
N3 0.0509(18) 0.0415(17) 0.090(3) 0.0019(16) 0.0207(18) -0.0006(13)
N4 0.0453(17) 0.0442(17) 0.088(2) -0.0011(16) 0.0222(17) 0.0021(13)
N5 0.0494(18) 0.0385(16) 0.085(2) -0.0008(15) 0.0230(17) -0.0038(13)
N6 0.0497(18) 0.0422(16) 0.079(2) -0.0026(15) 0.0200(16) -0.0039(14)
C1 0.052(2) 0.053(2) 0.076(3) -0.005(2) 0.016(2) 0.0102(18)
C2 0.060(2) 0.044(2) 0.076(3) -0.0027(19) 0.012(2) 0.0147(18)
C3 0.060(2) 0.0374(19) 0.085(3) 0.0007(19) 0.008(2) 0.0026(17)
C4 0.072(3) 0.057(3) 0.142(6) -0.009(4) 0.046(4) 0.005(3)
C5 0.067(3) 0.048(3) 0.141(6) 0.007(3) 0.007(4) 0.004(2)
C6 0.050(2) 0.056(2) 0.082(3) 0.003(2) 0.019(2) -0.0063(18)
C7 0.050(2) 0.061(2) 0.091(3) -0.003(2) 0.029(2) -0.0019(19)
C8 0.052(2) 0.052(2) 0.087(3) -0.002(2) 0.022(2) 0.0027(18)
C9 0.084(4) 0.059(3) 0.128(6) -0.001(4) 0.045(4) -0.019(3)
C10 0.060(3) 0.066(3) 0.147(6) 0.000(4) 0.036(4) 0.008(3)
C11 0.059(2) 0.0391(19) 0.081(3) 0.0072(19) 0.023(2) 0.0006(17)
C12 0.059(2) 0.043(2) 0.081(3) -0.0024(19) 0.018(2) -0.0105(17)
C13 0.053(2) 0.054(2) 0.074(3) -0.002(2) 0.018(2) -0.0081(18)
C14 0.071(3) 0.046(3) 0.126(5) -0.002(3) 0.024(4) -0.002(2)
C15 0.056(3) 0.070(3) 0.113(5) 0.006(3) 0.019(3) -0.007(2)
Br4 0.0907(4) 0.0548(3) 0.1504(5) -0.0082(3) 0.0204(3) -0.0316(2)
Br5 0.0800(3) 0.0549(3) 0.1447(5) 0.0041(3) 0.0302(3) 0.0258(2)
Br6 0.0512(3) 0.1089(4) 0.1667(6) 0.0020(4) 0.0486(3) 0.0017(2)
Cu4 0.0452(3) 0.0427(2) 0.0920(4) -0.0026(2) 0.0210(2) 0.00329(19)
Cu5 0.0530(3) 0.0391(2) 0.0949(4) -0.0016(2) 0.0221(3) -0.00203(19)
Cu6 0.0465(3) 0.0423(2) 0.0977(4) -0.0039(2) 0.0208(3) -0.00436(19)
N7 0.0478(18) 0.0422(17) 0.095(3) 0.0002(16) 0.0239(17) 0.0000(14)
N8 0.0463(18) 0.0408(17) 0.093(3) -0.0042(16) 0.0210(17) -0.0001(13)
N9 0.0470(17) 0.0435(17) 0.077(2) -0.0042(15) 0.0167(15) -0.0006(13)
N10 0.0448(17) 0.0427(17) 0.085(2) -0.0037(15) 0.0214(16) 0.0000(13)
N11 0.0494(18) 0.0391(16) 0.091(3) -0.0003(16) 0.0140(17) -0.0052(14)
N12 0.0473(17) 0.0435(17) 0.084(2) -0.0024(16) 0.0164(17) -0.0055(14)
C16 0.047(2) 0.050(2) 0.091(3) 0.004(2) 0.023(2) 0.0102(17)
C17 0.053(2) 0.044(2) 0.092(3) 0.000(2) 0.023(2) 0.0101(17)
C18 0.059(2) 0.038(2) 0.089(3) -0.0040(19) 0.019(2) 0.0027(17)
C19 0.052(3) 0.084(4) 0.127(5) 0.016(4) 0.027(3) 0.009(3)
C20 0.065(3) 0.047(3) 0.145(6) -0.002(4) 0.028(4) -0.001(2)
C21 0.048(2) 0.050(2) 0.083(3) 0.001(2) 0.018(2) -0.0075(17)
C22 0.045(2) 0.061(2) 0.088(3) -0.002(2) 0.025(2) -0.0012(18)
C23 0.050(2) 0.054(2) 0.085(3) -0.002(2) 0.022(2) 0.0091(18)
C24 0.061(3) 0.067(3) 0.112(5) 0.007(3) 0.028(3) -0.014(3)
C25 0.068(4) 0.068(3) 0.143(6) -0.014(4) 0.040(4) 0.017(3)
C26 0.062(2) 0.037(2) 0.089(3) -0.0026(19) 0.018(2) -0.0043(17)
C27 0.061(2) 0.041(2) 0.079(3) -0.0019(19) 0.013(2) -0.0157(17)
C28 0.050(2) 0.051(2) 0.082(3) -0.001(2) 0.017(2) -0.0114(18)
C29 0.083(4) 0.046(3) 0.126(6) -0.007(3) 0.018(4) 0.005(3)
C30 0.061(3) 0.069(3) 0.107(5) -0.013(3) 0.020(3) -0.014(2)
F1 0.085(6) 0.079(4) 0.229(16) -0.009(7) 0.074(9) 0.026(4)
F2 0.085(5) 0.105(6) 0.112(5) 0.035(5) 0.046(5) -0.003(4)
F3 0.075(6) 0.184(9) 0.089(5) -0.003(7) 0.004(4) -0.053(6)
F4 0.187(13) 0.181(13) 0.119(7) 0.014(9) 0.039(8) -0.099(9)
F5 0.138(7) 0.064(4) 0.190(9) -0.042(5) 0.050(7) -0.031(4)
F6 0.062(4) 0.072(4) 0.268(12) 0.008(6) 0.005(5) -0.010(3)
F7 0.124(6) 0.042(3) 0.137(8) 0.020(3) 0.009(5) 0.003(4)
F8 0.205(13) 0.063(5) 0.106(6) -0.009(4) -0.010(7) -0.017(7)
F9 0.100(6) 0.085(4) 0.277(13) 0.020(7) 0.093(8) -0.029(5)
F10 0.138(9) 0.056(4) 0.258(17) 0.018(9) 0.080(9) 0.019(6)
F11 0.079(5) 0.075(4) 0.207(9) -0.009(7) -0.001(7) 0.029(4)
F12 0.28(2) 0.140(10) 0.175(12) -0.087(9) 0.006(13) 0.076(12)
F13 0.146(10) 0.153(10) 0.091(5) 0.023(7) 0.019(7) 0.080(8)
F14 0.092(4) 0.064(4) 0.199(8) 0.004(5) 0.074(5) 0.016(3)
F15 0.110(6) 0.053(4) 0.184(10) -0.041(4) 0.024(6) 0.005(3)
F16 0.101(8) 0.195(14) 0.115(7) 0.001(9) 0.019(5) 0.066(10)
F17 0.070(5) 0.115(6) 0.140(8) -0.039(6) 0.046(4) 0.003(4)
F18 0.104(6) 0.095(5) 0.317(15) -0.040(9) 0.119(9) -0.041(5)
F19 0.115(7) 0.222(16) 0.142(8) 0.009(9) 0.064(6) -0.047(10)
F20 0.044(3) 0.084(4) 0.221(9) 0.001(6) 0.021(5) 0.024(3)
F21 0.054(3) 0.082(4) 0.172(8) -0.025(5) 0.024(4) -0.026(3)
F22 0.143(12) 0.176(14) 0.110(6) 0.029(9) 0.027(8) -0.080(9)
F23 0.102(6) 0.048(3) 0.196(9) -0.038(4) 0.044(6) -0.019(3)
F24 0.054(3) 0.058(3) 0.172(7) -0.005(4) 0.004(4) -0.011(2)
F25 0.20(2) 0.068(5) 0.093(6) 0.015(4) 0.043(10) -0.033(7)
F26 0.154(13) 0.057(5) 0.141(10) -0.036(5) 0.065(9) -0.034(6)
F27 0.072(4) 0.080(4) 0.212(10) -0.013(7) 0.009(7) -0.031(3)
F28 0.153(10) 0.053(4) 0.206(10) 0.023(6) 0.101(8) 0.018(5)
F29 0.099(6) 0.086(6) 0.227(15) -0.020(10) -0.003(9) 0.045(4)
F30 0.200(14) 0.117(7) 0.173(10) -0.061(6) 0.019(10) 0.043(10)
F31 0.165(11) 0.175(11) 0.108(6) -0.005(8) -0.008(8) 0.096(9)
F32 0.125(6) 0.067(4) 0.235(10) 0.004(5) 0.098(6) 0.019(4)
F33 0.121(6) 0.053(4) 0.199(10) -0.038(4) 0.023(6) 0.007(3)
F34 0.084(6) 0.221(12) 0.092(5) 0.004(8) 0.005(5) 0.048(8)
F35 0.076(4) 0.096(5) 0.172(9) 0.025(5) 0.065(5) -0.005(4)
F36 0.070(4) 0.085(4) 0.186(10) -0.039(5) 0.051(5) 0.000(4)
F1A 0.045(4) 0.228(13) 0.142(10) 0.046(10) -0.009(5) 0.001(7)
F2A 0.071(7) 0.145(9) 0.281(16) -0.005(13) 0.072(12) -0.016(6)
F3A 0.092(9) 0.24(2) 0.121(8) -0.002(11) 0.053(7) -0.011(12)
F4A 0.117(6) 0.072(5) 0.186(9) 0.000(6) 0.088(6) -0.016(4)
F5A 0.102(6) 0.057(5) 0.209(14) 0.046(6) 0.024(7) -0.003(4)
F6A 0.126(10) 0.157(12) 0.135(7) -0.024(9) 0.000(8) -0.073(8)
F7A 0.263(15) 0.111(8) 0.125(8) 0.036(6) 0.003(12) -0.068(12)
F8A 0.135(9) 0.059(5) 0.220(16) -0.021(8) 0.068(9) -0.019(6)
F9A 0.089(6) 0.063(4) 0.191(9) -0.010(6) -0.015(7) -0.024(4)
F10A 0.192(15) 0.063(5) 0.103(6) 0.015(4) -0.002(8) 0.025(9)
F11A 0.121(9) 0.089(5) 0.215(12) -0.034(9) 0.092(10) 0.019(6)
F12A 0.139(8) 0.046(4) 0.118(9) -0.027(5) -0.024(7) 0.001(5)
F13A 0.103(7) 0.060(4) 0.166(10) 0.044(5) 0.051(7) 0.023(4)
F14A 0.061(4) 0.055(4) 0.191(9) 0.004(5) 0.004(5) 0.011(3)
F15A 0.150(11) 0.133(11) 0.092(6) -0.015(8) 0.028(7) 0.069(8)
F16A 0.042(4) 0.115(7) 0.132(7) -0.025(6) 0.008(4) -0.018(4)
F17A 0.062(5) 0.060(4) 0.190(16) 0.000(6) 0.031(7) 0.013(3)
F18A 0.080(7) 0.244(15) 0.089(7) -0.017(11) 0.037(5) 0.016(10)
F19A 0.070(5) 0.104(7) 0.221(16) 0.059(8) 0.052(8) -0.007(5)
F20A 0.105(7) 0.120(7) 0.261(12) -0.038(9) 0.127(8) -0.011(6)
F21A 0.104(9) 0.292(16) 0.179(11) -0.004(14) 0.027(8) -0.057(12)
F22A 0.111(7) 0.077(5) 0.226(11) 0.011(6) 0.096(7) -0.010(4)
F23A 0.100(7) 0.062(5) 0.208(12) 0.041(5) 0.031(7) -0.016(4)
F24A 0.156(12) 0.181(13) 0.126(8) -0.009(10) 0.010(9) -0.098(10)
F25A 0.115(8) 0.043(5) 0.117(13) 0.023(5) 0.009(8) 0.004(6)
F26A 0.142(14) 0.071(6) 0.093(8) -0.004(5) 0.010(8) -0.030(8)
F27A 0.089(8) 0.080(5) 0.203(11) 0.009(8) 0.078(8) -0.024(5)
F28A 0.144(11) 0.108(7) 0.160(13) -0.039(8) 0.089(10) 0.029(8)
F29A 0.172(13) 0.092(6) 0.127(9) 0.017(7) 0.023(8) 0.058(7)
F30A 0.087(5) 0.045(4) 0.197(11) -0.029(7) 0.037(8) 0.003(4)
F31A 0.058(4) 0.059(4) 0.190(10) -0.011(5) -0.021(4) 0.009(3)
F32A 0.141(10) 0.147(11) 0.102(6) -0.016(8) 0.028(7) 0.079(8)
F33A 0.093(5) 0.056(4) 0.181(9) 0.039(5) 0.035(6) 0.013(3)
F34A 0.052(4) 0.114(6) 0.188(12) -0.041(7) 0.005(5) -0.018(5)
F35A 0.062(4) 0.102(6) 0.180(10) 0.034(7) 0.029(5) 0.019(4)
F36A 0.116(8) 0.224(13) 0.091(6) 0.002(10) 0.040(6) 0.062(10)

loop_
_atom_type_symbol
_atom_type_description
_atom_type_scat_dispersion_real
_atom_type_scat_dispersion_imag
_atom_type_scat_source
C C 0.0033 0.0016 'International Tables Vol C Tables 4.2.6.8 and 6.1.1.4'
N N 0.0061 0.0033 'International Tables Vol C Tables 4.2.6.8 and 6.1.1.4'
Cu Cu 0.3201 1.2651 'International Tables Vol C Tables 4.2.6.8 and 6.1.1.4'
F F 0.0171 0.0103 'International Tables Vol C Tables 4.2.6.8 and 6.1.1.4'
Br Br -0.2901 2.4595 'International Tables Vol C Tables 4.2.6.8 and 6.1.1.4'

loop_
_geom_angle_atom_site_label_1
_geom_angle_atom_site_label_2
_geom_angle_atom_site_label_3
_geom_angle
N6 Cu1 N1 176.78(15)
N4 Cu2 N5 178.01(15)
N3 Cu3 N2 177.35(15)
N2 N1 Cu1 119.6(2)
C1 N1 Cu1 131.3(3)
C1 N1 N2 108.8(3)
N1 N2 Cu3 121.0(2)
C3 N2 Cu3 131.3(3)
C3 N2 N1 107.7(3)
N4 N3 Cu3 119.9(2)
C6 N3 Cu3 132.3(3)
C6 N3 N4 107.8(3)
N3 N4 Cu2 120.1(2)
C8 N4 Cu2 131.9(3)
C8 N4 N3 108.0(3)
N6 N5 Cu2 119.9(2)
C11 N5 Cu2 131.6(3)
C11 N5 N6 108.1(3)
N5 N6 Cu1 120.0(2)
C13 N6 Cu1 132.2(3)
C13 N6 N5 107.8(3)
N1 C1 C2 109.0(3)
N1 C1 C4 122.1(4)
C2 C1 C4 128.9(4)
C1 C2 Br2 128.0(3)
C3 C2 Br2 127.6(3)
C3 C2 C1 104.4(3)
N2 C3 C2 110.2(3)
N2 C3 C5 121.4(4)
C2 C3 C5 128.4(4)
F1 C4 C1 112.8(9)
F1 C4 F2 101.5(9)
F2 C4 C1 106.5(6)
F3 C4 C1 113.3(6)
F3 C4 F1 118.7(10)
F3 C4 F2 101.7(8)
F1A C4 C1 112.8(7)
F2A C4 C1 116.7(7)
F2A C4 F1A 105.5(12)
F2A C4 F3A 104.5(14)
F3A C4 C1 113.4(11)
F3A C4 F1A 102.6(10)
F4 C5 C3 117.3(8)
F4 C5 F5 108.1(9)
F4 C5 F6 113.6(11)
F5 C5 C3 108.5(6)
F6 C5 C3 111.0(5)
F6 C5 F5 96.1(10)
F4A C5 C3 108.8(5)
F5A C5 C3 110.2(7)
F5A C5 F4A 97.3(10)
F6A C5 C3 118.7(9)
F6A C5 F4A 107.2(9)
F6A C5 F5A 112.4(11)
N3 C6 C7 110.0(3)
N3 C6 C9 120.2(4)
C7 C6 C9 129.9(4)
C6 C7 Br3 127.9(3)
C6 C7 C8 104.0(3)
C8 C7 Br3 128.1(3)
N4 C8 C7 110.3(3)
N4 C8 C10 120.4(4)
C7 C8 C10 129.3(4)
F7 C9 C6 108.3(6)
F8 C9 C6 113.2(7)
F8 C9 F7 105.0(8)
F8 C9 F9 116.1(10)
F9 C9 C6 112.3(6)
F9 C9 F7 100.7(10)
F7A C9 C6 116.2(8)
F7A C9 F8A 105.9(12)
F7A C9 F9A 106.8(9)
F8A C9 C6 114.3(7)
F8A C9 F9A 100.0(10)
F9A C9 C6 112.2(6)
F10 C10 C8 110.5(7)
F11 C10 C8 111.3(6)
F11 C10 F10 103.1(9)
F12 C10 C8 113.0(9)
F12 C10 F10 106.4(12)
F12 C10 F11 111.9(10)
F10A C10 C8 110.4(9)
F11A C10 C8 113.8(7)
F11A C10 F10A 111.5(11)
F12A C10 C8 109.8(7)
F12A C10 F10A 105.2(10)
F12A C10 F11A 105.6(11)
N5 C11 C12 109.8(3)
N5 C11 C14 121.3(4)
C12 C11 C14 128.8(4)
C11 C12 Br1 126.9(3)
C13 C12 Br1 128.5(3)
C13 C12 C11 104.6(3)
N6 C13 C12 109.7(3)
N6 C13 C15 119.8(4)
C12 C13 C15 130.2(4)
F13 C14 C11 118.2(8)
F13 C14 F14 110.6(8)
F13 C14 F15 110.6(9)
F14 C14 C11 109.3(5)
F14 C14 F15 96.2(9)
F15 C14 C11 109.7(6)
F13A C14 C11 107.5(6)
F14A C14 C11 110.5(5)
F14A C14 F13A 94.7(9)
F15A C14 C11 119.8(8)
F15A C14 F13A 110.3(9)
F15A C14 F14A 111.0(9)
F16 C15 C13 110.7(9)
F16 C15 F17 105.2(10)
F16 C15 F18 109.4(12)
F17 C15 C13 111.8(7)
F18 C15 C13 115.3(6)
F18 C15 F17 103.8(9)
F16A C15 C13 107.7(6)
F17A C15 C13 111.3(9)
F17A C15 F16A 98.9(10)
F18A C15 C13 115.2(9)
F18A C15 F16A 110.9(9)
F18A C15 F17A 111.5(13)
N9 Cu4 N8 177.15(15)
N7 Cu5 N12 176.88(16)
N10 Cu6 N11 176.94(15)
N8 N7 Cu5 119.4(2)
C16 N7 Cu5 132.8(3)
C16 N7 N8 107.8(3)
N7 N8 Cu4 120.4(2)
C18 N8 Cu4 131.5(3)
C18 N8 N7 108.1(3)
N10 N9 Cu4 120.2(2)
C21 N9 Cu4 131.4(3)
C21 N9 N10 108.4(3)
N9 N10 Cu6 119.3(2)
C23 N10 Cu6 133.9(3)
C23 N10 N9 106.8(3)
N12 N11 Cu6 120.9(2)
C26 N11 Cu6 130.5(3)
C26 N11 N12 108.2(3)
N11 N12 Cu5 120.7(2)
C28 N12 Cu5 131.7(3)
C28 N12 N11 107.5(3)
N7 C16 C17 109.6(3)
N7 C16 C19 119.8(4)
C17 C16 C19 130.6(4)
C16 C17 Br5 128.3(3)
C16 C17 C18 105.0(3)
C18 C17 Br5 126.7(3)
N8 C18 C17 109.6(3)
N8 C18 C20 121.1(4)
C17 C18 C20 129.2(4)
F19 C19 C16 112.4(9)
F19 C19 F20 113.7(10)
F19 C19 F21 105.8(9)
F20 C19 C16 113.3(6)
F20 C19 F21 100.4(8)
F21 C19 C16 110.2(6)
F19A C19 C16 114.3(8)
F19A C19 F20A 99.3(11)
F20A C19 C16 109.1(7)
F21A C19 C16 115.8(9)
F21A C19 F19A 109.6(13)
F21A C19 F20A 107.2(11)
F22 C20 C18 118.1(8)
F22 C20 F23 111.8(9)
F22 C20 F24 110.1(9)
F23 C20 C18 109.1(6)
F24 C20 C18 110.4(5)
F24 C20 F23 94.9(9)
F22A C20 C18 108.5(6)
F23A C20 C18 108.8(7)
F23A C20 F22A 93.7(11)
F24A C20 C18 119.8(9)
F24A C20 F22A 111.6(10)
F24A C20 F23A 111.4(11)
N9 C21 C22 109.7(3)
N9 C21 C24 119.3(3)
C22 C21 C24 131.1(4)
C21 C22 Br6 128.2(3)
C23 C22 Br6 127.1(3)
C23 C22 C21 104.7(3)
N10 C23 C22 110.5(3)
N10 C23 C25 121.2(4)
C22 C23 C25 128.3(4)
F25 C24 C21 115.3(11)
F25 C24 F26 105.4(14)
F25 C24 F27 112.2(12)
F26 C24 C21 109.0(9)
F27 C24 C21 112.1(6)
F27 C24 F26 101.6(11)
F25A C24 C21 107.2(11)
F25A C24 F27A 100.3(12)
F26A C24 C21 117.4(11)
F26A C24 F25A 105.5(16)
F26A C24 F27A 114.0(13)
F27A C24 C21 110.5(7)
F28 C25 C23 111.4(6)
F29 C25 C23 116.4(9)
F29 C25 F28 104.5(12)
F29 C25 F30 103.4(11)
F30 C25 C23 111.3(11)
F30 C25 F28 109.4(11)
F28A C25 C23 113.0(10)
F28A C25 F29A 106.1(12)
F28A C25 F30A 101.2(12)
F29A C25 C23 109.7(11)
F30A C25 C23 110.4(6)
F30A C25 F29A 116.1(12)
N11 C26 C27 109.7(3)
N11 C26 C29 120.7(4)
C27 C26 C29 129.4(4)
C26 C27 Br4 127.3(3)
C28 C27 Br4 128.0(3)
C28 C27 C26 104.7(3)
N12 C28 C27 109.9(3)
N12 C28 C30 120.5(4)
C27 C28 C30 129.6(4)
F31 C29 C26 120.1(8)
F31 C29 F32 108.8(9)
F31 C29 F33 111.1(9)
F32 C29 C26 109.4(5)
F33 C29 C26 109.9(6)
F33 C29 F32 94.4(9)
F31A C29 C26 110.0(6)
F31A C29 F33A 94.9(10)
F32A C29 C26 119.8(8)
F32A C29 F31A 113.9(10)
F32A C29 F33A 109.1(10)
F33A C29 C26 105.8(6)
F34 C30 C28 116.8(7)
F34 C30 F35 110.1(8)
F34 C30 F36 108.8(9)
F35 C30 C28 108.9(5)
F36 C30 C28 112.7(5)
F36 C30 F35 98.1(8)
F34A C30 C28 110.7(6)
F34A C30 F35A 97.4(9)
F35A C30 C28 110.7(6)
F36A C30 C28 115.7(7)
F36A C30 F34A 113.9(11)
F36A C30 F35A 106.8(9)

loop_
_geom_bond_atom_site_label_1
_geom_bond_atom_site_label_2
_geom_bond_distance
Br1 C12 1.866(4)
Br2 C2 1.861(3)
Br3 C7 1.851(4)
Cu1 N1 1.878(3)
Cu1 N6 1.872(3)
Cu2 N4 1.864(3)
Cu2 N5 1.871(3)
Cu3 N2 1.873(3)
Cu3 N3 1.870(3)
N1 N2 1.350(4)
N1 C1 1.344(4)
N2 C3 1.333(4)
N3 N4 1.355(4)
N3 C6 1.352(4)
N4 C8 1.340(4)
N5 N6 1.366(4)
N5 C11 1.332(4)
N6 C13 1.343(4)
C1 C2 1.386(5)
C1 C4 1.487(6)
C2 C3 1.384(5)
C3 C5 1.490(6)
C4 F1 1.282(14)
C4 F2 1.432(12)
C4 F3 1.269(10)
C4 F1A 1.356(13)
C4 F2A 1.184(15)
C4 F3A 1.278(19)
C5 F4 1.178(12)
C5 F5 1.382(11)
C5 F6 1.348(10)
C5 F4A 1.430(12)
C5 F5A 1.346(14)
C5 F6A 1.155(10)
C6 C7 1.383(5)
C6 C9 1.482(6)
C7 C8 1.387(5)
C8 C10 1.499(6)
C9 F7 1.388(11)
C9 F8 1.246(13)
C9 F9 1.293(9)
C9 F7A 1.212(13)
C9 F8A 1.304(15)
C9 F9A 1.354(11)
C10 F10 1.299(16)
C10 F11 1.295(11)
C10 F12 1.293(17)
C10 F10A 1.322(17)
C10 F11A 1.283(12)
C10 F12A 1.275(15)
C11 C12 1.388(5)
C11 C14 1.487(6)
C12 C13 1.380(5)
C13 C15 1.497(6)
C14 F13 1.151(9)
C14 F14 1.387(9)
C14 F15 1.389(12)
C14 F13A 1.426(13)
C14 F14A 1.385(10)
C14 F15A 1.144(11)
C15 F16 1.273(17)
C15 F17 1.359(15)
C15 F18 1.284(10)
C15 F16A 1.362(11)
C15 F17A 1.357(17)
C15 F18A 1.185(15)
Br4 C27 1.865(3)
Br5 C17 1.862(3)
Br6 C22 1.862(4)
Cu4 N8 1.868(3)
Cu4 N9 1.868(3)
Cu5 N7 1.867(3)
Cu5 N12 1.870(3)
Cu6 N10 1.869(3)
Cu6 N11 1.881(3)
N7 N8 1.360(4)
N7 C16 1.352(4)
N8 C18 1.345(4)
N9 N10 1.361(4)
N9 C21 1.341(4)
N10 C23 1.348(4)
N11 N12 1.358(4)
N11 C26 1.341(4)
N12 C28 1.350(4)
C16 C17 1.378(5)
C16 C19 1.483(6)
C17 C18 1.383(5)
C18 C20 1.486(6)
C19 F19 1.261(16)
C19 F20 1.292(9)
C19 F21 1.384(11)
C19 F19A 1.293(16)
C19 F20A 1.357(11)
C19 F21A 1.200(14)
C20 F22 1.174(10)
C20 F23 1.398(12)
C20 F24 1.392(10)
C20 F22A 1.407(13)
C20 F23A 1.390(15)
C20 F24A 1.117(11)
C21 C22 1.375(5)
C21 C24 1.493(6)
C22 C23 1.369(5)
C23 C25 1.493(6)
C24 F25 1.30(2)
C24 F26 1.37(2)
C24 F27 1.328(11)
C24 F25A 1.33(2)
C24 F26A 1.23(3)
C24 F27A 1.339(12)
C25 F28 1.326(12)
C25 F29 1.213(16)
C25 F30 1.307(19)
C25 F28A 1.273(19)
C25 F29A 1.37(2)
C25 F30A 1.340(13)
C26 C27 1.380(5)
C26 C29 1.487(6)
C27 C28 1.375(5)
C28 C30 1.489(6)
C29 F31 1.130(9)
C29 F32 1.431(11)
C29 F33 1.387(11)
C29 F31A 1.383(12)
C29 F32A 1.104(10)
C29 F33A 1.427(11)
C30 F34 1.202(9)
C30 F35 1.381(10)
C30 F36 1.339(10)
C30 F34A 1.346(11)
C30 F35A 1.379(11)
C30 F36A 1.174(10)
